data_7021923
loop_
_publ_author_name
'Kaiser, Manuel'
'Leitner, Sebastian P.'
'Hirtenlehner, Christa'
'List, Manuela'
'Gerisch, Alexander'
'Monkowius, Uwe'

_publ_section_title
;
 Azobenzene-functionalized N-heterocyclic carbenes as photochromic ligands
 in silver(i) and gold(i) complexes.
;
_journal_issue 41
_journal_name_full 'Dalton transactions (Cambridge, England : 2003)'
_journal_page_first 14749
_journal_page_last 14756
_journal_paper_doi 10.1039/c3dt51565f
_journal_volume 42
_journal_year 2013
_chemical_formula_sum 'C17 H16 Au Cl N4'
_chemical_formula_weight 508.75
_space_group_crystal_system orthorhombic
_space_group_IT_number 19
_space_group_name_Hall 'P 2ac 2ab'
_space_group_name_H-M_alt 'P 21 21 21'
_symmetry_space_group_name_Hall 'P 2ac 2ab'
_symmetry_space_group_name_H-M 'P 21 21 21'
_atom_sites_solution_hydrogens geom
_atom_sites_solution_primary direct
_atom_sites_solution_secondary difmap
_audit_creation_method 'APEX2 v2010.1-2'
_cell_angle_alpha 90
_cell_angle_beta 90
_cell_angle_gamma 90
_cell_formula_units_Z 4
_cell_length_a 5.7600(8)
_cell_length_b 7.9251(9)
_cell_length_c 37.318(5)
_cell_measurement_reflns_used 2623
_cell_measurement_temperature 200.(2)
_cell_measurement_theta_max 22.30
_cell_measurement_theta_min 3.27
_cell_volume 1703.5(4)
_computing_cell_refinement 'SAINT Version 7.68A (Bruker, 2009)'
_computing_data_collection 'APEX2 Version 2009.9 (Bruker)'
_computing_data_reduction 'SAINT (Bruker, 2009)'
_computing_molecular_graphics 'ORTEP-3 for Windows version 2.02 (Farrugia, 1997)'
_computing_publication_material 'SHELXL-97 and publCIF (Westrip, 2010)'
_computing_structure_refinement 'SHELXL-97 (Sheldrick, 2008)'
_computing_structure_solution 'SHELXS-97 (Sheldrick, 2008)'
_diffrn_ambient_temperature 200.(2)
_diffrn_measured_fraction_theta_full 0.996
_diffrn_measured_fraction_theta_max 0.996
_diffrn_measurement_device_type 'SMART X2S'
_diffrn_measurement_method omega-scan
_diffrn_radiation_monochromator 'doubly curved silicon crystal'
_diffrn_radiation_source 'sealed MicroFocus tube'
_diffrn_radiation_type 'Mo K\a'
_diffrn_radiation_wavelength 0.71073
_diffrn_reflns_av_R_equivalents 0.1194
_diffrn_reflns_av_sigmaI/netI 0.0600
_diffrn_reflns_limit_h_max 6
_diffrn_reflns_limit_h_min -6
_diffrn_reflns_limit_k_max 9
_diffrn_reflns_limit_k_min -9
_diffrn_reflns_limit_l_max 44
_diffrn_reflns_limit_l_min -44
_diffrn_reflns_number 16284
_diffrn_reflns_theta_full 25.07
_diffrn_reflns_theta_max 25.07
_diffrn_reflns_theta_min 2.79
_exptl_absorpt_coefficient_mu 8.796
_exptl_absorpt_correction_T_max 0.33
_exptl_absorpt_correction_T_min 0.06
_exptl_absorpt_correction_type multi-scan
_exptl_absorpt_process_details 'SADABS V2008/1 (Bruker AXS)'
_exptl_crystal_colour orange
_exptl_crystal_density_diffrn 1.984
_exptl_crystal_density_method 'not measured'
_exptl_crystal_description platelet
_exptl_crystal_F_000 968
_exptl_crystal_size_max 0.73
_exptl_crystal_size_mid 0.42
_exptl_crystal_size_min 0.16
_refine_diff_density_max 1.890
_refine_diff_density_min -2.673
_refine_ls_abs_structure_details 'Flack H D (1983), Acta Cryst. A39, 876-881'
_refine_ls_abs_structure_Flack 0.(10)
_refine_ls_extinction_method none
_refine_ls_goodness_of_fit_ref 1.120
_refine_ls_hydrogen_treatment constr
_refine_ls_matrix_type full
_refine_ls_number_parameters 209
_refine_ls_number_reflns 1801
_refine_ls_number_restraints 0
_refine_ls_restrained_S_all 1.120
_refine_ls_R_factor_all 0.0572
_refine_ls_R_factor_gt 0.0512
_refine_ls_shift/su_max 0.009
_refine_ls_shift/su_mean 0.001
_refine_ls_structure_factor_coef Fsqd
_refine_ls_weighting_details 'calc w=1/[\s^2^(Fo^2^)+(0.0734P)^2^+10.5934P] where P=(Fo^2^+2Fc^2^)/3'
_refine_ls_weighting_scheme calc
_refine_ls_wR_factor_gt 0.1306
_refine_ls_wR_factor_ref 0.1335
_reflns_number_gt 1665
_reflns_number_total 1801
_reflns_threshold_expression >2sigma(I)
_cod_data_source_file c3dt51565f.txt
_cod_data_source_block I
_cod_database_code 7021923

loop_
_space_group_symop_operation_xyz
'x, y, z'
'x+1/2, -y+1/2, -z'
'-x, y+1/2, -z+1/2'
'-x+1/2, -y, z+1/2'

loop_
_atom_site_type_symbol
_atom_site_label
_atom_site_fract_x
_atom_site_fract_y
_atom_site_fract_z
_atom_site_U_iso_or_equiv
_atom_site_adp_type
_atom_site_calc_flag
_atom_site_refinement_flags
_atom_site_occupancy
Au Au1 0.80012(13) 0.52657(8) 0.554127(18) 0.0308(2) Uani d . 1
Cl Cl1 1.0331(7) 0.2921(5) 0.54746(11) 0.0292(9) Uani d . 1
C C2 0.483(4) 0.999(3) 0.5524(5) 0.046(5) Uani d . 1
H H2 0.4675 1.1112 0.5435 0.056 Uiso calc R 1
N N3 0.658(3) 0.674(2) 0.7498(4) 0.040(4) Uani d . 1
N N4 0.857(2) 0.622(2) 0.7547(4) 0.042(4) Uani d . 1
C C1 0.617(3) 0.740(2) 0.5593(4) 0.027(4) Uani d . 1
N N1 0.650(3) 0.883(2) 0.5422(4) 0.036(4) Uani d . 1
C C3 0.352(4) 0.927(2) 0.5765(6) 0.044(5) Uani d . 1
H H3 0.226 0.9794 0.5886 0.052 Uiso calc R 1
N N2 0.427(3) 0.764(2) 0.5815(4) 0.039(4) Uani d . 1
C C4 0.327(3) 0.640(3) 0.6051(4) 0.042(5) Uani d . 1
H H4A 0.3576 0.5266 0.5952 0.05 Uiso calc R 1
H H4B 0.1565 0.6566 0.6055 0.05 Uiso calc R 1
C C5 0.416(3) 0.646(2) 0.6429(5) 0.032(4) Uani d . 1
C C10 0.294(4) 0.728(2) 0.6699(4) 0.035(4) Uani d . 1
H H10 0.1503 0.7813 0.6646 0.042 Uiso calc R 1
C C9 0.378(3) 0.732(3) 0.7034(6) 0.042(5) Uani d . 1
H H9 0.2926 0.7889 0.7214 0.05 Uiso calc R 1
C C8 0.587(3) 0.655(2) 0.7125(5) 0.034(4) Uani d . 1
C C11 0.930(3) 0.637(3) 0.7915(5) 0.037(5) Uani d . 1
C C12 0.811(4) 0.717(2) 0.8183(5) 0.038(4) Uani d . 1
H H12 0.6672 0.771 0.813 0.045 Uiso calc R 1
C C13 0.896(4) 0.722(3) 0.8527(5) 0.047(5) Uani d . 1
H H13 0.8131 0.7777 0.8713 0.056 Uiso calc R 1
C C14 1.109(4) 0.641(3) 0.8596(5) 0.042(5) Uani d . 1
H H14 1.1732 0.6438 0.883 0.051 Uiso calc R 1
C C15 1.221(4) 0.561(3) 0.8330(5) 0.045(5) Uani d . 1
H H15 1.3587 0.5002 0.8384 0.054 Uiso calc R 1
C C16 1.142(3) 0.564(3) 0.7993(6) 0.043(5) Uani d . 1
H H16 1.2329 0.5157 0.7806 0.052 Uiso calc R 1
C C7 0.710(3) 0.575(3) 0.6858(5) 0.047(5) Uani d . 1
H H7 0.855 0.5239 0.6913 0.056 Uiso calc R 1
C C6 0.627(3) 0.567(2) 0.6521(5) 0.038(5) Uani d . 1
H H6 0.7112 0.5075 0.6343 0.045 Uiso calc R 1
C C17 0.825(3) 0.904(2) 0.5141(5) 0.041(4) Uani d . 1
H H17A 0.9737 0.936 0.5251 0.061 Uiso calc R 1
H H17B 0.7756 0.9928 0.4975 0.061 Uiso calc R 1
H H17C 0.844 0.7978 0.501 0.061 Uiso calc R 1

loop_
_atom_site_aniso_label
_atom_site_aniso_U_11
_atom_site_aniso_U_22
_atom_site_aniso_U_33
_atom_site_aniso_U_12
_atom_site_aniso_U_13
_atom_site_aniso_U_23
Au1 0.0319(4) 0.0235(4) 0.0369(4) 0.0038(3) -0.0030(3) -0.0006(3)
Cl1 0.034(2) 0.018(2) 0.036(2) 0.0115(16) 0.0014(18) 0.0024(17)
C2 0.051(11) 0.039(12) 0.049(11) 0.005(9) -0.018(10) -0.015(11)
N3 0.026(9) 0.040(9) 0.054(10) -0.005(7) 0.001(7) 0.008(8)
N4 0.021(8) 0.059(12) 0.045(9) 0.010(7) -0.003(6) -0.001(8)
C1 0.028(8) 0.032(10) 0.021(8) 0.004(7) -0.004(7) 0.000(8)
N1 0.035(9) 0.032(9) 0.041(8) 0.005(7) -0.003(6) -0.005(7)
C3 0.051(13) 0.031(11) 0.049(11) 0.010(9) -0.001(10) 0.007(9)
N2 0.029(8) 0.039(10) 0.048(9) 0.004(8) -0.007(7) -0.009(8)
C4 0.027(10) 0.064(14) 0.035(10) -0.008(10) -0.004(8) 0.000(9)
C5 0.014(8) 0.033(10) 0.049(11) -0.008(8) 0.004(8) 0.009(9)
C10 0.030(8) 0.040(10) 0.037(10) 0.003(10) 0.005(9) 0.002(8)
C9 0.033(9) 0.036(11) 0.056(12) 0.004(9) 0.014(9) -0.008(10)
C8 0.028(9) 0.036(10) 0.037(10) -0.008(9) 0.003(8) 0.001(8)
C11 0.024(9) 0.046(12) 0.041(10) -0.014(9) -0.005(8) -0.002(9)
C12 0.026(8) 0.045(11) 0.042(10) 0.000(11) 0.004(10) -0.008(9)
C13 0.039(10) 0.052(14) 0.050(12) -0.002(11) 0.016(10) -0.002(10)
C14 0.049(12) 0.039(11) 0.039(10) -0.008(10) -0.012(9) 0.017(9)
C15 0.054(12) 0.044(12) 0.038(10) -0.003(11) 0.000(9) 0.003(9)
C16 0.018(8) 0.053(13) 0.060(12) -0.003(8) 0.009(8) -0.007(11)
C7 0.022(8) 0.064(14) 0.054(11) -0.002(11) -0.016(9) 0.013(11)
C6 0.029(9) 0.027(11) 0.057(12) 0.000(8) 0.009(8) 0.006(9)
C17 0.032(10) 0.024(9) 0.067(12) 0.011(9) 0.009(10) 0.006(9)

loop_
_atom_type_symbol
_atom_type_description
_atom_type_scat_dispersion_real
_atom_type_scat_dispersion_imag
_atom_type_scat_source
C C 0.0033 0.0000 'International Tables Vol C Tables 4.2.6.8 and 6.1.1.4'
H H 0.0000 0.0000 'International Tables Vol C Tables 4.2.6.8 and 6.1.1.4'
N N 0.0061 0.0000 'International Tables Vol C Tables 4.2.6.8 and 6.1.1.4'
Cl Cl 0.1484 0.0000 'International Tables Vol C Tables 4.2.6.8 and 6.1.1.4'
Au Au -2.0133 0.0000 'International Tables Vol C Tables 4.2.6.8 and 6.1.1.4'

loop_
_geom_angle_atom_site_label_1
_geom_angle_atom_site_label_2
_geom_angle_atom_site_label_3
_geom_angle
C1 Au1 Cl1 176.0(5)
C3 C2 N1 107.3(19)
C3 C2 H2 126.4
N1 C2 H2 126.4
N4 N3 C8 111.6(17)
N3 N4 C11 112.6(16)
N1 C1 N2 106.8(15)
N1 C1 Au1 127.3(13)
N2 C1 Au1 125.9(13)
C1 N1 C2 110.1(16)
C1 N1 C17 123.1(15)
C2 N1 C17 126.6(17)
C2 C3 N2 108.9(19)
C2 C3 H3 125.6
N2 C3 H3 125.6
C1 N2 C3 106.9(17)
C1 N2 C4 126.4(17)
C3 N2 C4 126.7(18)
N2 C4 C5 114.7(16)
N2 C4 H4A 108.6
C5 C4 H4A 108.6
N2 C4 H4B 108.6
C5 C4 H4B 108.6
H4A C4 H4B 107.6
C10 C5 C6 117.8(18)
C10 C5 C4 121.7(17)
C6 C5 C4 120.6(18)
C9 C10 C5 120.3(19)
C9 C10 H10 119.9
C5 C10 H10 119.9
C10 C9 C8 122.0(19)
C10 C9 H9 119.0
C8 C9 H9 119.0
C7 C8 C9 118.1(18)
C7 C8 N3 126.5(18)
C9 C8 N3 115.4(17)
C12 C11 C16 119.0(19)
C12 C11 N4 126.1(18)
C16 C11 N4 114.9(18)
C11 C12 C13 121.(2)
C11 C12 H12 119.5
C13 C12 H12 119.5
C12 C13 C14 117.9(19)
C12 C13 H13 121.0
C14 C13 H13 121.0
C15 C14 C13 120.0(19)
C15 C14 H14 120.0
C13 C14 H14 120.0
C16 C15 C14 122.(2)
C16 C15 H15 119.2
C14 C15 H15 119.2
C15 C16 C11 120.1(19)
C15 C16 H16 119.9
C11 C16 H16 119.9
C6 C7 C8 120.8(19)
C6 C7 H7 119.6
C8 C7 H7 119.6
C7 C6 C5 121.0(19)
C7 C6 H6 119.5
C5 C6 H6 119.5
N1 C17 H17A 109.5
N1 C17 H17B 109.5
H17A C17 H17B 109.5
N1 C17 H17C 109.5
H17A C17 H17C 109.5
H17B C17 H17C 109.5

loop_
_geom_bond_atom_site_label_1
_geom_bond_atom_site_label_2
_geom_bond_distance
Au1 C1 2.004(17)
Au1 Cl1 2.306(4)
C2 C3 1.31(3)
C2 N1 1.38(2)
C2 H2 0.95
N3 N4 1.24(2)
N3 C8 1.46(2)
N4 C11 1.44(2)
C1 N1 1.31(2)
C1 N2 1.39(2)
N1 C17 1.47(2)
C3 N2 1.38(2)
C3 H3 0.95
N2 C4 1.43(2)
C4 C5 1.50(2)
C4 H4A 0.99
C4 H4B 0.99
C5 C10 1.39(2)
C5 C6 1.41(2)
C10 C9 1.34(3)
C10 H10 0.95
C9 C8 1.39(3)
C9 H9 0.95
C8 C7 1.37(3)
C11 C12 1.37(3)
C11 C16 1.39(3)
C12 C13 1.38(3)
C12 H12 0.95
C13 C14 1.41(3)
C13 H13 0.95
C14 C15 1.34(3)
C14 H14 0.95
C15 C16 1.34(3)
C15 H15 0.95
C16 H16 0.95
C7 C6 1.35(3)
C7 H7 0.95
C6 H6 0.95
C17 H17A 0.98
C17 H17B 0.98
C17 H17C 0.98
